data_7210208
loop_
_publ_author_name
'Pillay, Michael N.'
'Omondi, Bernard'
'Staples, Richard J.'
'van Zyl, Werner E.'

_publ_section_title
;
 A hexanuclear gold(i) metallatriangle derived from a chiral
 dithiophosphate: synthesis, structure, luminescence and oxidative
 bromination reactivity
;
_journal_issue 22
_journal_name_full CrystEngComm
_journal_page_first 4417
_journal_paper_doi 10.1039/c3ce40496j
_journal_volume 15
_journal_year 2013
_chemical_absolute_configuration unk
_chemical_formula_moiety 'C66 H84 Au6 O12 P6 S12, C H2 Cl2'
_chemical_formula_sum 'C67 H86 Au6 Cl2 O12 P6 S12'
_chemical_formula_weight 2906.6
_chemical_name_systematic
;
?
;
_space_group_IT_number 88
_symmetry_cell_setting tetragonal
_symmetry_space_group_name_Hall '-I 4ad'
_symmetry_space_group_name_H-M 'I 41/a :2'
_atom_sites_solution_hydrogens geom
_atom_sites_solution_primary direct
_atom_sites_solution_secondary difmap
_audit_conform_dict_location ftp://ftp.iucr.org/pub/cif_core.dic
_audit_conform_dict_name cif_core.dic
_audit_conform_dict_version 2.4
_audit_creation_date 2011-09-27T14:54:21-00:00
_audit_creation_method 'WinGX routine CIF_UPDATE'
_cell_angle_alpha 90
_cell_angle_beta 90
_cell_angle_gamma 90
_cell_formula_units_Z 16
_cell_length_a 26.7928(18)
_cell_length_b 26.7928(18)
_cell_length_c 54.090(4)
_cell_measurement_reflns_used 144070
_cell_measurement_temperature 173(2)
_cell_measurement_theta_max 25.4
_cell_measurement_theta_min 1.7
_cell_volume 38829(5)
_computing_cell_refinement 'SAINT-Plus (Bruker, 2007)'
_computing_data_collection 'APEX2 (Bruker, 2007)'
_computing_data_reduction 'SAINT-Plus and XPREP (Bruker, 2007)'
_computing_molecular_graphics 'ORTEP-3 (Farrugia, 1997)'
_computing_publication_material 'WinGX (Farrugia, 1999)'
_computing_structure_refinement 'SHELXL97 (Sheldrick, 2008)'
_computing_structure_solution 'SHELXS97 (Sheldrick, 2008)'
_diffrn_ambient_temperature 173(2)
_diffrn_measured_fraction_theta_full 0.999
_diffrn_measured_fraction_theta_max 0.999
_diffrn_measurement_device_type 'Bruker APEX-II CCD'
_diffrn_measurement_method '\f and \w scans'
_diffrn_radiation_monochromator graphite
_diffrn_radiation_type MoK\a
_diffrn_radiation_wavelength 0.71073
_diffrn_reflns_av_R_equivalents 0.0664
_diffrn_reflns_av_unetI/netI 0.0393
_diffrn_reflns_limit_h_max 32
_diffrn_reflns_limit_h_min -31
_diffrn_reflns_limit_k_max 32
_diffrn_reflns_limit_k_min -32
_diffrn_reflns_limit_l_max 65
_diffrn_reflns_limit_l_min -64
_diffrn_reflns_number 143138
_diffrn_reflns_theta_full 25.4
_diffrn_reflns_theta_max 25.4
_diffrn_reflns_theta_min 1.7
_diffrn_standards_interval_count 0
_diffrn_standards_interval_time 0
_diffrn_standards_number 0
_exptl_absorpt_coefficient_mu 9.495
_exptl_absorpt_correction_type multi-scan
_exptl_absorpt_process_details 'SADABS (Bruker, 2007)'
_exptl_crystal_colour yellow
_exptl_crystal_density_diffrn 1.989
_exptl_crystal_density_method 'not measured'
_exptl_crystal_description needle
_exptl_crystal_F_000 21984
_exptl_crystal_size_max 0.24
_exptl_crystal_size_mid 0.16
_exptl_crystal_size_min 0.09
_refine_diff_density_max 2.69
_refine_diff_density_min -1.638
_refine_diff_density_rms 0.176
_refine_ls_extinction_method none
_refine_ls_goodness_of_fit_ref 1.061
_refine_ls_hydrogen_treatment constr
_refine_ls_matrix_type full
_refine_ls_number_parameters 952
_refine_ls_number_reflns 17883
_refine_ls_number_restraints 0
_refine_ls_restrained_S_all 1.061
_refine_ls_R_factor_all 0.059
_refine_ls_R_factor_gt 0.0357
_refine_ls_shift/su_max 0.018
_refine_ls_shift/su_mean 0
_refine_ls_structure_factor_coef Fsqd
_refine_ls_weighting_details 'calc w=1/[\s^2^(Fo^2^)+(0.0388P)^2^+756.0923P] where P=(Fo^2^+2Fc^2^)/3'
_refine_ls_weighting_scheme calc
_refine_ls_wR_factor_gt 0.0911
_refine_ls_wR_factor_ref 0.1045
_reflns_number_gt 13494
_reflns_number_total 17883
_reflns_threshold_expression >2sigma(I)
_cod_data_source_file c3ce40496j.txt
_cod_data_source_block mnp02_0m
_cod_depositor_comments
;
The following automatic conversions were performed:

'_symmetry_cell_setting' value 'Tetragonal' changed to 'tetragonal'
according to /home/saulius/struct/CIF-dictionaries/cif_core.dic
dictionary named 'cif_core.dic' version 2.4.2 from 2011-04-26.

Automatic conversion script
Id: cif_fix_values 1891 2012-01-12 08:04:46Z andrius 
;
_cod_original_cell_volume 38828(5)
_cod_original_sg_symbol_H-M 'I 41/a'
_cod_database_code 7210208

loop_
_symmetry_equiv_pos_as_xyz
'x, y, z'
'-y+1/4, x+3/4, z+3/4'
'y+1/4, -x+1/4, z+1/4'
'-x, -y+1/2, z'
'x+1/2, y+1/2, z+1/2'
'-y+3/4, x+5/4, z+5/4'
'y+3/4, -x+3/4, z+3/4'
'-x+1/2, -y+1, z+1/2'
'-x, -y, -z'
'y-1/4, -x-3/4, -z-3/4'
'-y-1/4, x-1/4, -z-1/4'
'x, y-1/2, -z'
'-x+1/2, -y+1/2, -z+1/2'
'y+1/4, -x-1/4, -z-1/4'
'-y+1/4, x+1/4, -z+1/4'
'x+1/2, y, -z+1/2'

loop_
_atom_site_label
_atom_site_type_symbol
_atom_site_fract_x
_atom_site_fract_y
_atom_site_fract_z
_atom_site_U_iso_or_equiv
_atom_site_adp_type
_atom_site_occupancy
_atom_site_symmetry_multiplicity
_atom_site_calc_flag
_atom_site_refinement_flags
C1S C 0.2651(6) 0.0349(5) 0.9593(3) 0.078(4) Uani 1 1 d .
H1S1 H 0.289 0.0627 0.9614 0.094 Uiso 1 1 calc R
H1S2 H 0.2323 0.0462 0.9655 0.094 Uiso 1 1 calc R
C11 C 0.3643(4) 0.1083(3) 1.15129(17) 0.035(2) Uani 1 1 d .
C12 C 0.4042(4) 0.1251(4) 1.16498(18) 0.043(3) Uani 1 1 d .
H12 H 0.4362 0.1273 1.1575 0.052 Uiso 1 1 calc R
C13 C 0.3984(5) 0.1388(4) 1.1896(2) 0.050(3) Uani 1 1 d .
H13 H 0.4263 0.1503 1.1989 0.06 Uiso 1 1 calc R
C14 C 0.3519(5) 0.1358(4) 1.2005(2) 0.048(3) Uani 1 1 d .
C15 C 0.3116(5) 0.1197(4) 1.1871(2) 0.052(3) Uani 1 1 d .
H15 H 0.2796 0.1175 1.1947 0.062 Uiso 1 1 calc R
C16 C 0.3177(4) 0.1068(4) 1.1630(2) 0.047(3) Uani 1 1 d .
H16 H 0.2894 0.0964 1.1537 0.057 Uiso 1 1 calc R
C17 C 0.3023(6) 0.1437(6) 1.2381(2) 0.081(4) Uani 1 1 d .
H17A H 0.2763 0.1633 1.2294 0.098 Uiso 1 1 calc R
H17B H 0.2923 0.1082 1.2376 0.098 Uiso 1 1 calc R
C18 C 0.3045(8) 0.1589(8) 1.2622(3) 0.122(7) Uani 1 1 d .
H18A H 0.3393 0.1589 1.2677 0.184 Uiso 1 1 calc R
H18B H 0.285 0.1361 1.2725 0.184 Uiso 1 1 calc R
H18C H 0.2908 0.1927 1.2636 0.184 Uiso 1 1 calc R
C21 C 0.4071(3) -0.0833(3) 1.00455(16) 0.0268(19) Uani 1 1 d .
C22 C 0.3717(3) -0.1174(3) 0.99628(17) 0.034(2) Uani 1 1 d .
H22 H 0.3464 -0.1287 1.0072 0.041 Uiso 1 1 calc R
C23 C 0.3731(4) -0.1351(4) 0.97230(17) 0.038(2) Uani 1 1 d .
H23 H 0.3493 -0.1592 0.9671 0.045 Uiso 1 1 calc R
C24 C 0.4092(3) -0.1180(3) 0.95557(17) 0.031(2) Uani 1 1 d .
C25 C 0.4443(3) -0.0837(3) 0.96373(17) 0.033(2) Uani 1 1 d .
H25 H 0.4691 -0.0718 0.9527 0.039 Uiso 1 1 calc R
C26 C 0.4433(3) -0.0667(3) 0.98819(16) 0.030(2) Uani 1 1 d .
H26 H 0.4678 -0.0436 0.9937 0.037 Uiso 1 1 calc R
C27 C 0.4401(4) -0.1193(4) 0.91448(17) 0.046(3) Uani 1 1 d .
H27A H 0.4738 -0.1324 0.9181 0.056 Uiso 1 1 calc R
H27B H 0.4416 -0.0824 0.9143 0.056 Uiso 1 1 calc R
C28 C 0.4218(6) -0.1388(5) 0.8899(2) 0.072(4) Uani 1 1 d .
H28A H 0.4171 -0.175 0.891 0.107 Uiso 1 1 calc R
H28B H 0.4464 -0.1312 0.8771 0.107 Uiso 1 1 calc R
H28C H 0.3899 -0.1229 0.8858 0.107 Uiso 1 1 calc R
C31 C 0.3052(3) -0.1556(3) 1.15170(16) 0.029(2) Uani 1 1 d .
C32 C 0.3518(4) -0.1756(4) 1.15720(18) 0.037(2) Uani 1 1 d .
H32 H 0.3734 -0.1854 1.1441 0.045 Uiso 1 1 calc R
C33 C 0.3671(4) -0.1812(3) 1.18129(18) 0.036(2) Uani 1 1 d .
H33 H 0.3994 -0.1942 1.1848 0.043 Uiso 1 1 calc R
C34 C 0.3354(4) -0.1679(3) 1.20067(16) 0.031(2) Uani 1 1 d .
C35 C 0.2890(4) -0.1489(4) 1.19543(17) 0.038(2) Uani 1 1 d .
H35 H 0.2672 -0.1398 1.2085 0.046 Uiso 1 1 calc R
C36 C 0.2740(3) -0.1428(4) 1.17137(17) 0.037(2) Uani 1 1 d .
H36 H 0.2418 -0.1297 1.168 0.044 Uiso 1 1 calc R
C37 C 0.3241(4) -0.1609(4) 1.24439(18) 0.046(3) Uani 1 1 d .
H37A H 0.2919 -0.1791 1.2446 0.055 Uiso 1 1 calc R
H37B H 0.3172 -0.1247 1.2435 0.055 Uiso 1 1 calc R
C38 C 0.3538(4) -0.1728(4) 1.26753(19) 0.051(3) Uani 1 1 d .
H38A H 0.3605 -0.2088 1.2682 0.077 Uiso 1 1 calc R
H38B H 0.3346 -0.1628 1.2821 0.077 Uiso 1 1 calc R
H38C H 0.3855 -0.1546 1.2672 0.077 Uiso 1 1 calc R
C41 C 0.1258(4) -0.0957(4) 1.00229(19) 0.044(3) Uani 1 1 d .
C42 C 0.0746(5) -0.1040(7) 0.9977(2) 0.094(6) Uani 1 1 d .
H42 H 0.0531 -0.1127 1.011 0.112 Uiso 1 1 calc R
C43 C 0.0557(5) -0.0995(8) 0.9743(2) 0.099(6) Uani 1 1 d .
H43 H 0.0209 -0.104 0.9715 0.119 Uiso 1 1 calc R
C44 C 0.0867(4) -0.0887(5) 0.9546(2) 0.058(3) Uani 1 1 d .
C45 C 0.1367(4) -0.0814(4) 0.95900(18) 0.042(2) Uani 1 1 d .
H45 H 0.1583 -0.0736 0.9456 0.051 Uiso 1 1 calc R
C46 C 0.1558(4) -0.0854(4) 0.98276(19) 0.041(2) Uani 1 1 d .
H46 H 0.1905 -0.0808 0.9854 0.049 Uiso 1 1 calc R
C47 C 0.0919(4) -0.0764(5) 0.9107(2) 0.057(3) Uani 1 1 d .
H47A H 0.1173 -0.1029 0.9087 0.068 Uiso 1 1 calc R
H47B H 0.1092 -0.0439 0.912 0.068 Uiso 1 1 calc R
C48 C 0.0573(5) -0.0762(6) 0.8892(2) 0.079(4) Uani 1 1 d .
H48A H 0.045 -0.1101 0.8862 0.118 Uiso 1 1 calc R
H48B H 0.0751 -0.0644 0.8745 0.118 Uiso 1 1 calc R
H48C H 0.0291 -0.054 0.8926 0.118 Uiso 1 1 calc R
C51 C 0.1083(3) 0.0306(3) 1.14915(16) 0.0271(19) Uani 1 1 d .
C52 C 0.1358(4) -0.0059(3) 1.16136(17) 0.035(2) Uani 1 1 d .
H52 H 0.1606 -0.024 1.1526 0.042 Uiso 1 1 calc R
C53 C 0.1278(3) -0.0163(4) 1.18580(17) 0.035(2) Uani 1 1 d .
H53 H 0.1474 -0.0408 1.194 0.042 Uiso 1 1 calc R
C54 C 0.0903(3) 0.0097(3) 1.19875(16) 0.030(2) Uani 1 1 d .
C55 C 0.0626(3) 0.0466(3) 1.18697(16) 0.031(2) Uani 1 1 d .
H55 H 0.0378 0.0648 1.1957 0.037 Uiso 1 1 calc R
C56 C 0.0718(3) 0.0563(3) 1.16211(17) 0.032(2) Uani 1 1 d .
H56 H 0.0528 0.0811 1.1539 0.038 Uiso 1 1 calc R
C57 C 0.0441(3) 0.0154(4) 1.23662(16) 0.033(2) Uani 1 1 d .
H57A H 0.0125 0.012 1.2273 0.04 Uiso 1 1 calc R
H57B H 0.0498 0.0512 1.2401 0.04 Uiso 1 1 calc R
C58 C 0.0417(4) -0.0142(4) 1.26063(17) 0.040(2) Uani 1 1 d .
H58A H 0.0328 -0.0489 1.257 0.061 Uiso 1 1 calc R
H58B H 0.0163 0.0004 1.2715 0.061 Uiso 1 1 calc R
H58C H 0.0743 -0.0132 1.2688 0.061 Uiso 1 1 calc R
C61 C 0.2548(3) 0.1556(3) 1.00218(17) 0.032(2) Uani 1 1 d .
C62 C 0.2213(3) 0.1556(3) 0.98279(16) 0.034(2) Uani 1 1 d .
H62 H 0.1868 0.1504 0.986 0.041 Uiso 1 1 calc R
C63 C 0.2370(3) 0.1632(3) 0.95889(17) 0.034(2) Uani 1 1 d .
H63 H 0.2134 0.1636 0.9458 0.04 Uiso 1 1 calc R
C64 C 0.2877(3) 0.1702(3) 0.95392(16) 0.029(2) Uani 1 1 d .
C65 C 0.3218(3) 0.1708(4) 0.97345(17) 0.035(2) Uani 1 1 d .
H65 H 0.3562 0.1764 0.9703 0.043 Uiso 1 1 calc R
C66 C 0.3054(3) 0.1635(4) 0.99710(16) 0.036(2) Uani 1 1 d .
H66 H 0.3287 0.1637 1.0103 0.044 Uiso 1 1 calc R
C67 C 0.2759(3) 0.1709(4) 0.90994(15) 0.032(2) Uani 1 1 d .
H67A H 0.2502 0.1975 0.91 0.039 Uiso 1 1 calc R
H67B H 0.2589 0.1381 0.9101 0.039 Uiso 1 1 calc R
C68 C 0.3086(3) 0.1756(4) 0.88742(16) 0.035(2) Uani 1 1 d .
H68A H 0.328 0.2065 0.8884 0.052 Uiso 1 1 calc R
H68B H 0.2877 0.1763 0.8725 0.052 Uiso 1 1 calc R
H68C H 0.3313 0.147 0.8866 0.052 Uiso 1 1 calc R
C71 C 0.2873(4) 0.1585(4) 1.07547(17) 0.038(2) Uani 1 1 d .
H71 H 0.2641 0.1331 1.0826 0.046 Uiso 1 1 calc R
C72 C 0.2758(4) 0.2095(4) 1.0863(2) 0.045(3) Uani 1 1 d .
H72A H 0.2761 0.2074 1.1046 0.054 Uiso 1 1 calc R
H72B H 0.242 0.22 1.0811 0.054 Uiso 1 1 calc R
C73 C 0.3146(4) 0.2489(4) 1.0777(2) 0.051(3) Uani 1 1 d .
H73A H 0.3115 0.2542 1.0597 0.061 Uiso 1 1 calc R
H73B H 0.3079 0.2811 1.0861 0.061 Uiso 1 1 calc R
C74 C 0.3661(5) 0.2322(4) 1.0836(2) 0.053(3) Uani 1 1 d .
H74A H 0.3699 0.2294 1.1018 0.063 Uiso 1 1 calc R
H74B H 0.3903 0.2574 1.0776 0.063 Uiso 1 1 calc R
C75 C 0.3777(4) 0.1813(4) 1.0716(2) 0.048(3) Uani 1 1 d .
H75A H 0.3765 0.1846 1.0534 0.058 Uiso 1 1 calc R
H75B H 0.4117 0.1705 1.0763 0.058 Uiso 1 1 calc R
C76 C 0.3403(4) 0.1425(3) 1.07978(16) 0.034(2) Uani 1 1 d .
H76 H 0.3469 0.1102 1.0712 0.041 Uiso 1 1 calc R
C81 C 0.3880(3) -0.1175(3) 1.07589(15) 0.0277(19) Uani 1 1 d .
H81 H 0.381 -0.0845 1.0838 0.033 Uiso 1 1 calc R
C82 C 0.4357(3) -0.1391(3) 1.08633(18) 0.035(2) Uani 1 1 d .
H82A H 0.4333 -0.1412 1.1046 0.042 Uiso 1 1 calc R
H82B H 0.4642 -0.1172 1.0821 0.042 Uiso 1 1 calc R
C83 C 0.4439(4) -0.1909(4) 1.07554(19) 0.047(3) Uani 1 1 d .
H83A H 0.4744 -0.2056 1.0829 0.056 Uiso 1 1 calc R
H83B H 0.4495 -0.188 1.0575 0.056 Uiso 1 1 calc R
C84 C 0.3999(4) -0.2260(4) 1.0802(2) 0.047(3) Uani 1 1 d .
H84A H 0.4066 -0.2587 1.0723 0.056 Uiso 1 1 calc R
H84B H 0.3961 -0.2316 1.0982 0.056 Uiso 1 1 calc R
C85 C 0.3524(4) -0.2042(3) 1.06989(19) 0.038(2) Uani 1 1 d .
H85A H 0.3544 -0.2033 1.0516 0.046 Uiso 1 1 calc R
H85B H 0.3239 -0.2258 1.0745 0.046 Uiso 1 1 calc R
C86 C 0.3435(3) -0.1523(3) 1.07950(16) 0.031(2) Uani 1 1 d .
H86 H 0.3134 -0.1378 1.0713 0.038 Uiso 1 1 calc R
C91 C 0.1036(4) -0.0669(4) 1.07423(18) 0.044(3) Uani 1 1 d .
H91 H 0.1369 -0.0745 1.0817 0.053 Uiso 1 1 calc R
C92 C 0.0650(4) -0.1020(4) 1.0851(2) 0.056(3) Uani 1 1 d .
H92A H 0.0663 -0.1 1.1033 0.067 Uiso 1 1 calc R
H92B H 0.0731 -0.1367 1.0802 0.067 Uiso 1 1 calc R
C93 C 0.0116(4) -0.0890(5) 1.0761(3) 0.061(3) Uani 1 1 d .
H93A H 0.0092 -0.0941 1.058 0.073 Uiso 1 1 calc R
H93B H -0.0129 -0.1113 1.0843 0.073 Uiso 1 1 calc R
C94 C 0.0005(4) -0.0367(5) 1.0822(3) 0.064(4) Uani 1 1 d .
H94A H 0.001 -0.0325 1.1004 0.077 Uiso 1 1 calc R
H94B H -0.0335 -0.0284 1.0763 0.077 Uiso 1 1 calc R
C95 C 0.0388(4) -0.0004(5) 1.0702(2) 0.055(3) Uani 1 1 d .
H95A H 0.0366 -0.0027 1.052 0.066 Uiso 1 1 calc R
H95B H 0.031 0.0343 1.0751 0.066 Uiso 1 1 calc R
C96 C 0.0914(4) -0.0136(4) 1.07852(18) 0.044(3) Uani 1 1 d .
H96 H 0.116 0.0078 1.0695 0.053 Uiso 1 1 calc R
O1 O 0.3502(4) 0.1497(3) 1.22491(14) 0.069(3) Uani 1 1 d .
O2 O 0.4054(3) -0.1359(3) 0.93253(11) 0.0422(17) Uani 1 1 d .
O3 O 0.3537(2) -0.1764(2) 1.22367(12) 0.0383(15) Uani 1 1 d .
O4 O 0.0634(3) -0.0853(4) 0.93222(14) 0.074(3) Uani 1 1 d .
O5 O 0.0846(2) -0.0046(2) 1.22272(11) 0.0334(15) Uani 1 1 d .
O6 O 0.3081(2) 0.1758(2) 0.93112(10) 0.0306(14) Uani 1 1 d .
O7 O 0.3442(3) 0.1359(2) 1.10630(12) 0.0391(16) Uani 1 1 d .
O8 O 0.3922(2) -0.1115(2) 1.04940(11) 0.0333(15) Uani 1 1 d .
O9 O 0.3357(2) -0.1536(2) 1.10630(11) 0.0356(15) Uani 1 1 d .
O10 O 0.1067(3) -0.0724(3) 1.04791(13) 0.0502(19) Uani 1 1 d .
O11 O 0.0959(2) -0.0048(3) 1.10474(12) 0.0433(17) Uani 1 1 d .
O12 O 0.2806(3) 0.1606(2) 1.04869(11) 0.0369(16) Uani 1 1 d .
P1 P 0.36842(9) 0.08889(9) 1.11962(4) 0.0293(5) Uani 1 1 d .
P2 P 0.40088(8) -0.06020(8) 1.03532(4) 0.0265(5) Uani 1 1 d .
P3 P 0.28435(9) -0.14763(8) 1.12048(4) 0.0288(5) Uani 1 1 d .
P4 P 0.14903(10) -0.10218(10) 1.03317(5) 0.0375(6) Uani 1 1 d .
P5 P 0.12188(9) 0.04228(9) 1.11732(4) 0.0288(5) Uani 1 1 d .
P6 P 0.23590(9) 0.13824(9) 1.03289(4) 0.0294(5) Uani 1 1 d .
S1 S 0.32521(8) 0.02740(8) 1.11711(4) 0.0306(5) Uani 1 1 d .
S2 S 0.44088(9) 0.08074(9) 1.11046(5) 0.0371(6) Uani 1 1 d .
S3 S 0.46514(8) -0.02733(9) 1.04592(4) 0.0328(5) Uani 1 1 d .
S4 S 0.33896(8) -0.01679(9) 1.03533(4) 0.0323(5) Uani 1 1 d .
S5 S 0.25547(9) -0.07807(8) 1.11758(5) 0.0355(5) Uani 1 1 d .
S6 S 0.23669(9) -0.20386(9) 1.11302(5) 0.0384(6) Uani 1 1 d .
S7 S 0.14832(10) -0.17541(10) 1.04201(5) 0.0447(6) Uani 1 1 d .
S8 S 0.21616(9) -0.06780(9) 1.03457(5) 0.0380(6) Uani 1 1 d .
S9 S 0.19742(8) 0.03944(9) 1.11531(4) 0.0309(5) Uani 1 1 d .
S10 S 0.08898(9) 0.10620(10) 1.10657(5) 0.0385(6) Uani 1 1 d .
S11 S 0.17077(10) 0.17308(9) 1.04020(5) 0.0399(6) Uani 1 1 d .
S12 S 0.23451(9) 0.06293(8) 1.03324(4) 0.0327(5) Uani 1 1 d .
Cl1S Cl 0.26006(15) 0.02110(17) 0.92794(7) 0.0879(12) Uani 1 1 d .
Cl2S Cl 0.28469(15) -0.01493(14) 0.97688(6) 0.0751(10) Uani 1 1 d .
Au1 Au 0.330773(12) 0.005794(12) 1.076079(6) 0.02752(9) Uani 1 1 d .
Au2 Au 0.442678(13) 0.024847(13) 1.077960(6) 0.02906(9) Uani 1 1 d .
Au3 Au 0.235908(13) -0.072700(13) 1.076126(7) 0.03046(9) Uani 1 1 d .
Au4 Au 0.195964(14) -0.181008(14) 1.077370(7) 0.03563(10) Uani 1 1 d .
Au5 Au 0.214698(13) 0.047676(12) 1.073936(6) 0.02774(9) Uani 1 1 d .
Au6 Au 0.136748(14) 0.131541(13) 1.073345(6) 0.03243(9) Uani 1 1 d .

loop_
_atom_site_aniso_label
_atom_site_aniso_U_11
_atom_site_aniso_U_22
_atom_site_aniso_U_33
_atom_site_aniso_U_23
_atom_site_aniso_U_13
_atom_site_aniso_U_12
C1S 0.073(9) 0.058(9) 0.105(11) -0.026(8) -0.013(8) 0.021(7)
C11 0.047(6) 0.024(5) 0.034(5) 0.002(4) -0.006(4) 0.005(4)
C12 0.060(7) 0.036(6) 0.034(5) 0.000(4) -0.004(5) -0.004(5)
C13 0.064(8) 0.040(6) 0.045(6) 0.003(5) -0.013(6) -0.004(5)
C14 0.070(8) 0.025(5) 0.049(7) 0.003(5) 0.009(6) 0.015(5)
C15 0.064(8) 0.046(7) 0.045(6) -0.002(5) 0.013(6) 0.016(6)
C16 0.053(7) 0.043(6) 0.045(6) 0.003(5) 0.004(5) 0.004(5)
C17 0.105(12) 0.093(11) 0.047(8) -0.003(7) 0.021(8) 0.015(9)
C18 0.142(18) 0.157(19) 0.067(11) -0.009(11) 0.025(11) 0.015(14)
C21 0.018(4) 0.032(5) 0.030(5) 0.002(4) 0.006(4) -0.004(4)
C22 0.029(5) 0.038(5) 0.035(5) 0.001(4) 0.008(4) -0.008(4)
C23 0.035(5) 0.040(6) 0.038(5) -0.003(4) 0.001(4) -0.011(4)
C24 0.035(5) 0.024(5) 0.034(5) 0.000(4) -0.001(4) 0.001(4)
C25 0.030(5) 0.032(5) 0.035(5) 0.003(4) 0.010(4) 0.000(4)
C26 0.023(5) 0.034(5) 0.035(5) -0.001(4) 0.004(4) -0.003(4)
C27 0.063(7) 0.048(6) 0.029(5) 0.004(5) 0.005(5) -0.013(5)
C28 0.126(13) 0.052(8) 0.036(6) 0.004(5) 0.014(7) -0.025(8)
C31 0.030(5) 0.021(4) 0.036(5) 0.002(4) 0.007(4) -0.001(4)
C32 0.035(5) 0.038(6) 0.039(6) 0.000(4) 0.014(4) 0.002(4)
C33 0.030(5) 0.032(5) 0.047(6) 0.000(4) 0.005(4) -0.008(4)
C34 0.039(5) 0.023(5) 0.031(5) 0.004(4) 0.001(4) -0.007(4)
C35 0.044(6) 0.038(6) 0.033(5) 0.003(4) 0.011(4) 0.000(5)
C36 0.028(5) 0.044(6) 0.038(5) 0.000(4) 0.002(4) 0.004(4)
C37 0.046(6) 0.054(7) 0.038(6) 0.003(5) 0.012(5) -0.009(5)
C38 0.052(7) 0.061(7) 0.041(6) 0.004(5) 0.003(5) -0.015(6)
C41 0.043(6) 0.048(6) 0.041(6) -0.009(5) 0.004(5) -0.003(5)
C42 0.051(8) 0.191(18) 0.039(7) -0.012(9) 0.009(6) -0.012(10)
C43 0.043(8) 0.21(2) 0.045(8) -0.016(10) -0.003(6) -0.010(10)
C44 0.043(7) 0.087(9) 0.043(7) -0.007(6) 0.001(5) 0.012(6)
C45 0.040(6) 0.051(6) 0.035(6) 0.001(5) 0.007(5) 0.009(5)
C46 0.035(6) 0.041(6) 0.047(6) 0.000(5) -0.001(5) 0.007(5)
C47 0.057(8) 0.063(8) 0.050(7) 0.010(6) 0.006(6) 0.009(6)
C48 0.085(10) 0.108(12) 0.043(7) 0.000(7) -0.004(7) 0.042(9)
C51 0.023(5) 0.025(5) 0.033(5) 0.000(4) -0.003(4) -0.002(4)
C52 0.033(5) 0.031(5) 0.041(6) -0.005(4) 0.008(4) 0.002(4)
C53 0.032(5) 0.035(5) 0.037(5) 0.005(4) 0.003(4) 0.007(4)
C54 0.027(5) 0.033(5) 0.031(5) 0.003(4) 0.002(4) -0.008(4)
C55 0.030(5) 0.031(5) 0.033(5) -0.004(4) 0.007(4) 0.004(4)
C56 0.030(5) 0.027(5) 0.039(5) 0.002(4) 0.004(4) 0.002(4)
C57 0.026(5) 0.041(6) 0.033(5) -0.001(4) 0.006(4) 0.005(4)
C58 0.044(6) 0.045(6) 0.033(5) 0.002(4) 0.012(4) -0.008(5)
C61 0.035(5) 0.024(5) 0.035(5) 0.000(4) 0.002(4) -0.001(4)
C62 0.030(5) 0.039(6) 0.032(5) 0.004(4) 0.005(4) -0.010(4)
C63 0.029(5) 0.039(6) 0.033(5) 0.004(4) -0.004(4) -0.008(4)
C64 0.039(5) 0.024(5) 0.025(5) -0.002(4) -0.001(4) 0.004(4)
C65 0.021(5) 0.050(6) 0.035(5) 0.000(4) -0.003(4) 0.004(4)
C66 0.025(5) 0.060(7) 0.025(5) 0.000(4) -0.007(4) 0.013(4)
C67 0.033(5) 0.039(5) 0.025(5) -0.001(4) -0.007(4) -0.007(4)
C68 0.034(5) 0.041(6) 0.030(5) -0.002(4) -0.001(4) -0.001(4)
C71 0.044(6) 0.035(5) 0.036(5) 0.004(4) 0.000(4) 0.005(4)
C72 0.051(7) 0.040(6) 0.044(6) 0.001(5) -0.004(5) 0.010(5)
C73 0.075(8) 0.025(5) 0.054(7) 0.007(5) -0.022(6) -0.003(5)
C74 0.070(8) 0.040(6) 0.048(7) 0.007(5) -0.008(6) -0.016(6)
C75 0.042(6) 0.057(7) 0.044(6) 0.004(5) 0.008(5) 0.002(5)
C76 0.046(6) 0.028(5) 0.029(5) 0.003(4) 0.005(4) 0.005(4)
C81 0.030(5) 0.026(5) 0.027(5) -0.002(4) 0.004(4) -0.003(4)
C82 0.034(5) 0.030(5) 0.043(6) 0.002(4) 0.008(4) 0.000(4)
C83 0.056(7) 0.038(6) 0.047(6) 0.005(5) 0.014(5) 0.024(5)
C84 0.051(7) 0.023(5) 0.066(7) -0.007(5) 0.011(5) 0.001(5)
C85 0.036(5) 0.030(5) 0.048(6) -0.002(4) 0.004(5) 0.001(4)
C86 0.035(5) 0.030(5) 0.029(5) 0.005(4) 0.004(4) 0.004(4)
C91 0.036(6) 0.058(7) 0.039(6) -0.018(5) 0.002(5) 0.011(5)
C92 0.060(8) 0.051(7) 0.056(7) 0.001(6) 0.014(6) -0.004(6)
C93 0.035(6) 0.061(8) 0.088(9) -0.021(7) -0.001(6) -0.007(5)
C94 0.018(5) 0.089(10) 0.084(9) -0.012(8) -0.003(5) -0.006(6)
C95 0.048(7) 0.065(8) 0.051(7) -0.006(6) -0.012(5) 0.002(6)
C96 0.035(6) 0.058(7) 0.040(6) -0.008(5) 0.002(5) -0.008(5)
O1 0.107(7) 0.065(6) 0.036(4) -0.010(4) 0.005(5) 0.016(5)
O2 0.050(4) 0.046(4) 0.030(4) -0.005(3) 0.004(3) -0.014(3)
O3 0.035(4) 0.041(4) 0.038(4) 0.002(3) -0.001(3) -0.002(3)
O4 0.056(5) 0.127(8) 0.039(5) -0.017(5) -0.009(4) 0.025(5)
O5 0.030(3) 0.044(4) 0.026(3) 0.004(3) 0.006(3) 0.005(3)
O6 0.030(3) 0.041(4) 0.021(3) 0.000(3) -0.001(3) -0.002(3)
O7 0.056(4) 0.024(3) 0.037(4) 0.005(3) -0.008(3) 0.008(3)
O8 0.044(4) 0.027(3) 0.029(3) 0.001(3) 0.007(3) -0.002(3)
O9 0.031(4) 0.044(4) 0.032(3) 0.008(3) 0.010(3) 0.004(3)
O10 0.036(4) 0.072(5) 0.043(4) -0.018(4) 0.001(3) 0.006(4)
O11 0.037(4) 0.057(5) 0.035(4) -0.012(3) 0.004(3) -0.012(3)
O12 0.054(4) 0.035(4) 0.022(3) 0.004(3) -0.006(3) -0.010(3)
P1 0.0332(13) 0.0252(12) 0.0296(12) 0.0036(10) -0.0029(10) 0.0053(10)
P2 0.0246(12) 0.0267(12) 0.0283(12) 0.0015(9) 0.0067(9) -0.0013(9)
P3 0.0274(12) 0.0252(12) 0.0339(13) 0.0031(10) 0.0067(10) 0.0000(10)
P4 0.0344(14) 0.0435(15) 0.0347(13) -0.0094(11) 0.0040(11) -0.0018(12)
P5 0.0265(12) 0.0320(13) 0.0278(12) -0.0003(10) 0.0020(9) -0.0013(10)
P6 0.0374(13) 0.0261(12) 0.0245(12) 0.0023(9) 0.0018(10) -0.0004(10)
S1 0.0294(12) 0.0299(12) 0.0324(12) 0.0020(9) 0.0039(9) 0.0012(10)
S2 0.0297(13) 0.0376(14) 0.0439(14) -0.0082(11) -0.0017(10) -0.0022(10)
S3 0.0236(12) 0.0362(13) 0.0385(13) -0.0032(10) 0.0020(10) -0.0034(10)
S4 0.0242(12) 0.0377(13) 0.0351(12) -0.0025(10) 0.0023(9) 0.0027(10)
S5 0.0433(14) 0.0244(12) 0.0387(13) -0.0006(10) -0.0018(11) -0.0001(10)
S6 0.0390(14) 0.0268(12) 0.0494(15) 0.0027(11) 0.0067(11) -0.0074(10)
S7 0.0478(16) 0.0411(15) 0.0451(15) -0.0087(12) -0.0001(12) -0.0122(12)
S8 0.0386(14) 0.0387(14) 0.0366(13) -0.0029(11) 0.0016(11) -0.0059(11)
S9 0.0252(12) 0.0360(13) 0.0316(12) 0.0047(10) 0.0031(9) 0.0024(10)
S10 0.0342(13) 0.0418(14) 0.0396(14) 0.0091(11) 0.0088(11) 0.0091(11)
S11 0.0457(15) 0.0346(13) 0.0393(14) 0.0096(11) 0.0115(11) 0.0080(11)
S12 0.0429(14) 0.0266(12) 0.0286(12) 0.0006(9) 0.0042(10) 0.0031(10)
Cl1S 0.088(3) 0.114(3) 0.062(2) 0.019(2) -0.0146(19) 0.034(2)
Cl2S 0.102(3) 0.079(2) 0.0442(17) 0.0045(16) -0.0094(17) -0.022(2)
Au1 0.02519(18) 0.02479(18) 0.03257(18) -0.00020(14) 0.00323(14) 0.00196(14)
Au2 0.02615(18) 0.02865(19) 0.03238(19) 0.00145(14) 0.00049(14) -0.00233(14)
Au3 0.02746(19) 0.02711(19) 0.0368(2) -0.00113(15) 0.00215(15) 0.00037(14)
Au4 0.0341(2) 0.0323(2) 0.0405(2) -0.00518(16) 0.00741(16) -0.00621(16)
Au5 0.02847(18) 0.02470(18) 0.03004(18) 0.00233(14) 0.00398(14) 0.00002(14)
Au6 0.0336(2) 0.0326(2) 0.03109(19) 0.00361(15) 0.00449(15) 0.00371(15)

loop_
_atom_type_symbol
_atom_type_description
_atom_type_scat_dispersion_real
_atom_type_scat_dispersion_imag
_atom_type_scat_source
C C 0.0033 0.0016 'International Tables Vol C Tables 4.2.6.8 and 6.1.1.4'
Au Au -2.0133 8.8022 'International Tables Vol C Tables 4.2.6.8 and 6.1.1.4'
H H 0 0 'International Tables Vol C Tables 4.2.6.8 and 6.1.1.4'
O O 0.0106 0.006 'International Tables Vol C Tables 4.2.6.8 and 6.1.1.4'
P P 0.1023 0.0942 'International Tables Vol C Tables 4.2.6.8 and 6.1.1.4'
S S 0.1246 0.1234 'International Tables Vol C Tables 4.2.6.8 and 6.1.1.4'
Cl Cl 0.1484 0.1585 'International Tables Vol C Tables 4.2.6.8 and 6.1.1.4'

loop_
_geom_angle_atom_site_label_1
_geom_angle_atom_site_label_2
_geom_angle_atom_site_label_3
_geom_angle
Cl2S C1S Cl1S 113.5(7)
Cl2S C1S H1S1 108.9
Cl1S C1S H1S1 108.9
Cl2S C1S H1S2 108.9
Cl1S C1S H1S2 108.9
H1S1 C1S H1S2 107.7
C12 C11 C16 117.4(9)
C12 C11 P1 124.2(8)
C16 C11 P1 118.4(8)
C11 C12 C13 121.0(11)
C11 C12 H12 119.5
C13 C12 H12 119.5
C14 C13 C12 119.5(11)
C14 C13 H13 120.2
C12 C13 H13 120.2
C15 C14 O1 124.5(11)
C15 C14 C13 120.5(10)
O1 C14 C13 115.0(11)
C16 C15 C14 119.4(11)
C16 C15 H15 120.3
C14 C15 H15 120.3
C15 C16 C11 122.2(11)
C15 C16 H16 118.9
C11 C16 H16 118.9
C18 C17 O1 113.0(15)
C18 C17 H17A 109
O1 C17 H17A 109
C18 C17 H17B 109
O1 C17 H17B 109
H17A C17 H17B 107.8
C17 C18 H18A 109.5
C17 C18 H18B 109.5
H18A C18 H18B 109.5
C17 C18 H18C 109.5
H18A C18 H18C 109.5
H18B C18 H18C 109.5
C26 C21 C22 118.8(8)
C26 C21 P2 123.3(7)
C22 C21 P2 117.7(6)
C23 C22 C21 120.7(8)
C23 C22 H22 119.7
C21 C22 H22 119.7
C22 C23 C24 120.9(9)
C22 C23 H23 119.6
C24 C23 H23 119.6
O2 C24 C25 125.8(8)
O2 C24 C23 115.6(8)
C25 C24 C23 118.6(8)
C24 C25 C26 120.3(8)
C24 C25 H25 119.9
C26 C25 H25 119.9
C21 C26 C25 120.8(8)
C21 C26 H26 119.6
C25 C26 H26 119.6
O2 C27 C28 106.5(9)
O2 C27 H27A 110.4
C28 C27 H27A 110.4
O2 C27 H27B 110.4
C28 C27 H27B 110.4
H27A C27 H27B 108.6
C27 C28 H28A 109.5
C27 C28 H28B 109.5
H28A C28 H28B 109.5
C27 C28 H28C 109.5
H28A C28 H28C 109.5
H28B C28 H28C 109.5
C32 C31 C36 118.0(8)
C32 C31 P3 121.8(7)
C36 C31 P3 120.2(7)
C33 C32 C31 120.8(9)
C33 C32 H32 119.6
C31 C32 H32 119.6
C32 C33 C34 120.2(9)
C32 C33 H33 119.9
C34 C33 H33 119.9
O3 C34 C35 125.4(8)
O3 C34 C33 115.3(8)
C35 C34 C33 119.4(9)
C36 C35 C34 120.3(9)
C36 C35 H35 119.9
C34 C35 H35 119.9
C35 C36 C31 121.3(9)
C35 C36 H36 119.3
C31 C36 H36 119.3
O3 C37 C38 107.2(9)
O3 C37 H37A 110.3
C38 C37 H37A 110.3
O3 C37 H37B 110.3
C38 C37 H37B 110.3
H37A C37 H37B 108.5
C37 C38 H38A 109.5
C37 C38 H38B 109.5
H38A C38 H38B 109.5
C37 C38 H38C 109.5
H38A C38 H38C 109.5
H38B C38 H38C 109.5
C46 C41 C42 118.1(10)
C46 C41 P4 122.8(8)
C42 C41 P4 119.0(9)
C43 C42 C41 120.6(12)
C43 C42 H42 119.7
C41 C42 H42 119.7
C42 C43 C44 120.5(12)
C42 C43 H43 119.8
C44 C43 H43 119.8
O4 C44 C45 126.0(11)
O4 C44 C43 115.0(11)
C45 C44 C43 119.0(11)
C44 C45 C46 120.5(10)
C44 C45 H45 119.8
C46 C45 H45 119.8
C41 C46 C45 121.3(10)
C41 C46 H46 119.3
C45 C46 H46 119.3
O4 C47 C48 108.0(10)
O4 C47 H47A 110.1
C48 C47 H47A 110.1
O4 C47 H47B 110.1
C48 C47 H47B 110.1
H47A C47 H47B 108.4
C47 C48 H48A 109.5
C47 C48 H48B 109.5
H48A C48 H48B 109.5
C47 C48 H48C 109.5
H48A C48 H48C 109.5
H48B C48 H48C 109.5
C56 C51 C52 118.9(8)
C56 C51 P5 122.9(7)
C52 C51 P5 118.2(7)
C53 C52 C51 121.2(9)
C53 C52 H52 119.4
C51 C52 H52 119.4
C52 C53 C54 119.5(9)
C52 C53 H53 120.2
C54 C53 H53 120.2
O5 C54 C55 125.2(8)
O5 C54 C53 114.6(8)
C55 C54 C53 120.3(8)
C56 C55 C54 118.7(8)
C56 C55 H55 120.6
C54 C55 H55 120.6
C51 C56 C55 121.3(8)
C51 C56 H56 119.3
C55 C56 H56 119.3
O5 C57 C58 106.6(7)
O5 C57 H57A 110.4
C58 C57 H57A 110.4
O5 C57 H57B 110.4
C58 C57 H57B 110.4
H57A C57 H57B 108.6
C57 C58 H58A 109.5
C57 C58 H58B 109.5
H58A C58 H58B 109.5
C57 C58 H58C 109.5
H58A C58 H58C 109.5
H58B C58 H58C 109.5
C62 C61 C66 118.7(8)
C62 C61 P6 121.3(7)
C66 C61 P6 119.6(7)
C63 C62 C61 121.1(9)
C63 C62 H62 119.5
C61 C62 H62 119.5
C62 C63 C64 119.9(9)
C62 C63 H63 120.1
C64 C63 H63 120.1
O6 C64 C65 114.9(8)
O6 C64 C63 125.6(8)
C65 C64 C63 119.5(8)
C66 C65 C64 119.7(9)
C66 C65 H65 120.1
C64 C65 H65 120.1
C65 C66 C61 121.1(8)
C65 C66 H66 119.4
C61 C66 H66 119.4
O6 C67 C68 106.7(7)
O6 C67 H67A 110.4
C68 C67 H67A 110.4
O6 C67 H67B 110.4
C68 C67 H67B 110.4
H67A C67 H67B 108.6
C67 C68 H68A 109.5
C67 C68 H68B 109.5
H68A C68 H68B 109.5
C67 C68 H68C 109.5
H68A C68 H68C 109.5
H68B C68 H68C 109.5
O12 C71 C76 106.3(7)
O12 C71 C72 108.9(8)
C76 C71 C72 112.9(8)
O12 C71 H71 109.6
C76 C71 H71 109.6
C72 C71 H71 109.6
C71 C72 C73 111.1(9)
C71 C72 H72A 109.4
C73 C72 H72A 109.4
C71 C72 H72B 109.4
C73 C72 H72B 109.4
H72A C72 H72B 108
C74 C73 C72 110.6(8)
C74 C73 H73A 109.5
C72 C73 H73A 109.5
C74 C73 H73B 109.5
C72 C73 H73B 109.5
H73A C73 H73B 108.1
C73 C74 C75 111.2(9)
C73 C74 H74A 109.4
C75 C74 H74A 109.4
C73 C74 H74B 109.4
C75 C74 H74B 109.4
H74A C74 H74B 108
C76 C75 C74 110.6(9)
C76 C75 H75A 109.5
C74 C75 H75A 109.5
C76 C75 H75B 109.5
C74 C75 H75B 109.5
H75A C75 H75B 108.1
O7 C76 C71 104.9(7)
O7 C76 C75 109.1(8)
C71 C76 C75 112.7(8)
O7 C76 H76 110
C71 C76 H76 110
C75 C76 H76 110
O8 C81 C82 110.4(7)
O8 C81 C86 104.8(7)
C82 C81 C86 112.3(7)
O8 C81 H81 109.8
C82 C81 H81 109.8
C86 C81 H81 109.8
C81 C82 C83 109.2(8)
C81 C82 H82A 109.8
C83 C82 H82A 109.8
C81 C82 H82B 109.8
C83 C82 H82B 109.8
H82A C82 H82B 108.3
C82 C83 C84 112.7(8)
C82 C83 H83A 109
C84 C83 H83A 109
C82 C83 H83B 109
C84 C83 H83B 109
H83A C83 H83B 107.8
C85 C84 C83 110.6(8)
C85 C84 H84A 109.5
C83 C84 H84A 109.5
C85 C84 H84B 109.5
C83 C84 H84B 109.5
H84A C84 H84B 108.1
C86 C85 C84 111.4(8)
C86 C85 H85A 109.3
C84 C85 H85A 109.3
C86 C85 H85B 109.3
C84 C85 H85B 109.3
H85A C85 H85B 108
O9 C86 C85 110.1(7)
O9 C86 C81 104.5(7)
C85 C86 C81 113.4(8)
O9 C86 H86 109.6
C85 C86 H86 109.6
C81 C86 H86 109.6
O10 C91 C96 105.5(9)
O10 C91 C92 111.1(9)
C96 C91 C92 112.7(9)
O10 C91 H91 109.1
C96 C91 H91 109.1
C92 C91 H91 109.1
C91 C92 C93 111.8(10)
C91 C92 H92A 109.3
C93 C92 H92A 109.3
C91 C92 H92B 109.3
C93 C92 H92B 109.3
H92A C92 H92B 107.9
C94 C93 C92 109.4(9)
C94 C93 H93A 109.8
C92 C93 H93A 109.8
C94 C93 H93B 109.8
C92 C93 H93B 109.8
H93A C93 H93B 108.2
C93 C94 C95 111.6(10)
C93 C94 H94A 109.3
C95 C94 H94A 109.3
C93 C94 H94B 109.3
C95 C94 H94B 109.3
H94A C94 H94B 108
C96 C95 C94 110.0(10)
C96 C95 H95A 109.7
C94 C95 H95A 109.7
C96 C95 H95B 109.7
C94 C95 H95B 109.7
H95A C95 H95B 108.2
O11 C96 C91 107.1(9)
O11 C96 C95 109.2(8)
C91 C96 C95 112.5(9)
O11 C96 H96 109.3
C91 C96 H96 109.3
C95 C96 H96 109.3
C14 O1 C17 117.6(10)
C24 O2 C27 118.6(7)
C34 O3 C37 118.0(8)
C44 O4 C47 119.7(9)
C54 O5 C57 118.8(7)
C64 O6 C67 118.1(7)
C76 O7 P1 125.1(6)
C81 O8 P2 125.7(5)
C86 O9 P3 126.9(6)
C91 O10 P4 125.9(7)
C96 O11 P5 125.9(6)
C71 O12 P6 127.7(6)
O7 P1 C11 100.2(4)
O7 P1 S2 111.6(3)
C11 P1 S2 109.0(3)
O7 P1 S1 112.5(3)
C11 P1 S1 105.5(3)
S2 P1 S1 116.59(15)
O8 P2 C21 99.3(4)
O8 P2 S3 111.5(3)
C21 P2 S3 109.7(3)
O8 P2 S4 112.1(3)
C21 P2 S4 106.0(3)
S3 P2 S4 116.62(15)
O9 P3 C31 100.0(4)
O9 P3 S6 112.2(3)
C31 P3 S6 107.3(3)
O9 P3 S5 112.8(3)
C31 P3 S5 107.6(3)
S6 P3 S5 115.49(15)
O10 P4 C41 99.8(4)
O10 P4 S7 111.1(3)
C41 P4 S7 108.2(4)
O10 P4 S8 112.6(3)
C41 P4 S8 107.4(4)
S7 P4 S8 116.24(17)
O11 P5 C51 100.6(4)
O11 P5 S10 111.0(3)
C51 P5 S10 109.8(3)
O11 P5 S9 112.5(3)
C51 P5 S9 104.3(3)
S10 P5 S9 116.97(15)
O12 P6 C61 100.8(4)
O12 P6 S11 111.9(3)
C61 P6 S11 107.7(3)
O12 P6 S12 112.7(3)
C61 P6 S12 105.8(3)
S11 P6 S12 116.40(15)
P1 S1 Au1 103.50(11)
P1 S2 Au2 106.11(12)
P2 S3 Au2 104.81(11)
P2 S4 Au1 103.28(12)
P3 S5 Au3 102.68(12)
P3 S6 Au4 105.64(12)
P4 S7 Au4 104.74(13)
P4 S8 Au3 102.35(13)
P5 S9 Au5 104.46(12)
P5 S10 Au6 103.44(12)
P6 S11 Au6 105.76(12)
P6 S12 Au5 101.01(11)
S4 Au1 S1 178.09(8)
S4 Au1 Au2 88.98(6)
S1 Au1 Au2 89.39(6)
S4 Au1 Au3 84.63(6)
S1 Au1 Au3 96.31(6)
Au2 Au1 Au3 149.998(15)
S4 Au1 Au5 98.37(6)
S1 Au1 Au5 83.54(6)
Au2 Au1 Au5 150.515(15)
Au3 Au1 Au5 59.468(10)
S3 Au2 S2 165.99(8)
S3 Au2 Au1 97.48(6)
S2 Au2 Au1 96.53(6)
S5 Au3 S8 179.67(9)
S5 Au3 Au4 89.94(6)
S8 Au3 Au4 89.73(6)
S5 Au3 Au5 97.81(6)
S8 Au3 Au5 82.49(6)
Au4 Au3 Au5 149.765(15)
S5 Au3 Au1 82.27(6)
S8 Au3 Au1 98.00(6)
Au4 Au3 Au1 149.828(15)
Au5 Au3 Au1 60.407(10)
S6 Au4 S7 167.57(9)
S6 Au4 Au3 95.96(6)
S7 Au4 Au3 96.46(7)
S9 Au5 S12 174.93(9)
S9 Au5 Au6 86.75(6)
S12 Au5 Au6 90.97(6)
S9 Au5 Au3 84.56(6)
S12 Au5 Au3 99.75(6)
Au6 Au5 Au3 147.063(15)
S9 Au5 Au1 97.05(6)
S12 Au5 Au1 82.93(6)
Au6 Au5 Au1 152.718(15)
Au3 Au5 Au1 60.125(10)
S11 Au6 S10 165.81(9)
S11 Au6 Au5 95.32(6)
S10 Au6 Au5 98.85(6)

loop_
_geom_bond_atom_site_label_1
_geom_bond_atom_site_label_2
_geom_bond_distance
C1S Cl2S 1.720(14)
C1S Cl1S 1.742(15)
C1S H1S1 0.99
C1S H1S2 0.99
C11 C12 1.375(14)
C11 C16 1.400(14)
C11 P1 1.794(10)
C12 C13 1.390(14)
C12 H12 0.95
C13 C14 1.382(16)
C13 H13 0.95
C14 C15 1.367(16)
C14 O1 1.375(13)
C15 C16 1.363(15)
C15 H15 0.95
C16 H16 0.95
C17 C18 1.366(19)
C17 O1 1.476(16)
C17 H17A 0.99
C17 H17B 0.99
C18 H18A 0.98
C18 H18B 0.98
C18 H18C 0.98
C21 C26 1.386(11)
C21 C22 1.389(12)
C21 P2 1.783(9)
C22 C23 1.381(13)
C22 H22 0.95
C23 C24 1.401(13)
C23 H23 0.95
C24 O2 1.339(11)
C24 C25 1.386(13)
C25 C26 1.399(12)
C25 H25 0.95
C26 H26 0.95
C27 O2 1.420(11)
C27 C28 1.508(15)
C27 H27A 0.99
C27 H27B 0.99
C28 H28A 0.98
C28 H28B 0.98
C28 H28C 0.98
C31 C32 1.391(13)
C31 C36 1.395(12)
C31 P3 1.792(9)
C32 C33 1.374(13)
C32 H32 0.95
C33 C34 1.395(13)
C33 H33 0.95
C34 O3 1.356(11)
C34 C35 1.373(13)
C35 C36 1.371(13)
C35 H35 0.95
C36 H36 0.95
C37 O3 1.434(11)
C37 C38 1.517(14)
C37 H37A 0.99
C37 H37B 0.99
C38 H38A 0.98
C38 H38B 0.98
C38 H38C 0.98
C41 C46 1.355(14)
C41 C42 1.411(16)
C41 P4 1.791(11)
C42 C43 1.373(17)
C42 H42 0.95
C43 C44 1.378(17)
C43 H43 0.95
C44 O4 1.367(13)
C44 C45 1.374(15)
C45 C46 1.388(14)
C45 H45 0.95
C46 H46 0.95
C47 O4 1.411(13)
C47 C48 1.490(16)
C47 H47A 0.99
C47 H47B 0.99
C48 H48A 0.98
C48 H48B 0.98
C48 H48C 0.98
C51 C56 1.387(12)
C51 C52 1.391(12)
C51 P5 1.788(9)
C52 C53 1.367(13)
C52 H52 0.95
C53 C54 1.408(12)
C53 H53 0.95
C54 O5 1.360(10)
C54 C55 1.392(12)
C55 C56 1.392(12)
C55 H55 0.95
C56 H56 0.95
C57 O5 1.425(10)
C57 C58 1.523(12)
C57 H57A 0.99
C57 H57B 0.99
C58 H58A 0.98
C58 H58B 0.98
C58 H58C 0.98
C61 C62 1.381(13)
C61 C66 1.399(13)
C61 P6 1.797(9)
C62 C63 1.374(12)
C62 H62 0.95
C63 C64 1.397(13)
C63 H63 0.95
C64 O6 1.357(10)
C64 C65 1.397(12)
C65 C66 1.367(13)
C65 H65 0.95
C66 H66 0.95
C67 O6 1.441(10)
C67 C68 1.506(12)
C67 H67A 0.99
C67 H67B 0.99
C68 H68A 0.98
C68 H68B 0.98
C68 H68C 0.98
C71 O12 1.461(11)
C71 C76 1.501(13)
C71 C72 1.519(14)
C71 H71 1
C72 C73 1.554(15)
C72 H72A 0.99
C72 H72B 0.99
C73 C74 1.486(16)
C73 H73A 0.99
C73 H73B 0.99
C74 C75 1.543(15)
C74 H74A 0.99
C74 H74B 0.99
C75 C76 1.509(14)
C75 H75A 0.99
C75 H75B 0.99
C76 O7 1.449(11)
C76 H76 1
C81 O8 1.446(10)
C81 C82 1.511(12)
C81 C86 1.527(12)
C81 H81 1
C82 C83 1.523(13)
C82 H82A 0.99
C82 H82B 0.99
C83 C84 1.529(15)
C83 H83A 0.99
C83 H83B 0.99
C84 C85 1.508(14)
C84 H84A 0.99
C84 H84B 0.99
C85 C86 1.503(12)
C85 H85A 0.99
C85 H85B 0.99
C86 O9 1.465(10)
C86 H86 1
C91 O10 1.433(11)
C91 C96 1.483(15)
C91 C92 1.514(15)
C91 H91 1
C92 C93 1.549(16)
C92 H92A 0.99
C92 H92B 0.99
C93 C94 1.470(17)
C93 H93A 0.99
C93 H93B 0.99
C94 C95 1.558(16)
C94 H94A 0.99
C94 H94B 0.99
C95 C96 1.521(15)
C95 H95A 0.99
C95 H95B 0.99
C96 O11 1.443(11)
C96 H96 1
O7 P1 1.590(6)
O8 P2 1.588(6)
O9 P3 1.584(6)
O10 P4 1.599(7)
O11 P5 1.593(7)
O12 P6 1.589(7)
P1 S2 2.015(3)
P1 S1 2.018(3)
P2 S3 2.017(3)
P2 S4 2.026(3)
P3 S6 2.016(3)
P3 S5 2.024(3)
P4 S7 2.019(4)
P4 S8 2.022(4)
P5 S10 2.012(3)
P5 S9 2.028(3)
P6 S11 2.018(3)
P6 S12 2.018(3)
S1 Au1 2.298(2)
S2 Au2 2.310(2)
S3 Au2 2.306(2)
S4 Au1 2.296(2)
S5 Au3 2.307(2)
S6 Au4 2.298(3)
S7 Au4 2.304(3)
S8 Au3 2.313(3)
S9 Au5 2.296(2)
S10 Au6 2.308(2)
S11 Au6 2.299(2)
S12 Au5 2.301(2)
Au1 Au2 3.0431(5)
Au1 Au3 3.2990(5)
Au1 Au5 3.3083(5)
Au3 Au4 3.0937(5)
Au3 Au5 3.2770(5)
Au5 Au6 3.0678(5)

loop_
_geom_torsion_atom_site_label_1
_geom_torsion_atom_site_label_2
_geom_torsion_atom_site_label_3
_geom_torsion_atom_site_label_4
_geom_torsion
C16 C11 C12 C13 1.3(14)
P1 C11 C12 C13 -179.0(8)
C11 C12 C13 C14 -0.1(15)
C12 C13 C14 C15 -0.5(16)
C12 C13 C14 O1 179.3(9)
O1 C14 C15 C16 -180.0(10)
C13 C14 C15 C16 -0.2(16)
C14 C15 C16 C11 1.5(16)
C12 C11 C16 C15 -2.1(15)
P1 C11 C16 C15 178.2(8)
C26 C21 C22 C23 1.0(14)
P2 C21 C22 C23 177.2(8)
C21 C22 C23 C24 -1.9(15)
C22 C23 C24 O2 -176.8(9)
C22 C23 C24 C25 1.4(14)
O2 C24 C25 C26 177.9(9)
C23 C24 C25 C26 -0.1(14)
C22 C21 C26 C25 0.3(13)
P2 C21 C26 C25 -175.6(7)
C24 C25 C26 C21 -0.8(14)
C36 C31 C32 C33 -1.7(14)
P3 C31 C32 C33 179.8(7)
C31 C32 C33 C34 1.4(14)
C32 C33 C34 O3 178.2(8)
C32 C33 C34 C35 -0.5(14)
O3 C34 C35 C36 -178.6(9)
C33 C34 C35 C36 -0.2(14)
C34 C35 C36 C31 -0.1(15)
C32 C31 C36 C35 1.0(14)
P3 C31 C36 C35 179.6(8)
C46 C41 C42 C43 -3(2)
P4 C41 C42 C43 -179.7(14)
C41 C42 C43 C44 2(3)
C42 C43 C44 O4 179.9(16)
C42 C43 C44 C45 -1(3)
O4 C44 C45 C46 179.3(11)
C43 C44 C45 C46 1(2)
C42 C41 C46 C45 2.1(17)
P4 C41 C46 C45 178.9(8)
C44 C45 C46 C41 -1.1(17)
C56 C51 C52 C53 -0.7(14)
P5 C51 C52 C53 179.0(7)
C51 C52 C53 C54 1.5(14)
C52 C53 C54 O5 178.1(8)
C52 C53 C54 C55 -1.9(14)
O5 C54 C55 C56 -178.4(8)
C53 C54 C55 C56 1.6(13)
C52 C51 C56 C55 0.4(13)
P5 C51 C56 C55 -179.3(7)
C54 C55 C56 C51 -0.9(14)
C66 C61 C62 C63 0.1(14)
P6 C61 C62 C63 -172.3(7)
C61 C62 C63 C64 1.0(14)
C62 C63 C64 O6 177.0(8)
C62 C63 C64 C65 -1.8(14)
O6 C64 C65 C66 -177.4(9)
C63 C64 C65 C66 1.6(14)
C64 C65 C66 C61 -0.5(15)
C62 C61 C66 C65 -0.4(14)
P6 C61 C66 C65 172.1(8)
O12 C71 C72 C73 -66.1(10)
C76 C71 C72 C73 51.7(11)
C71 C72 C73 C74 -54.7(12)
C72 C73 C74 C75 57.5(12)
C73 C74 C75 C76 -57.2(12)
O12 C71 C76 O7 -174.3(7)
C72 C71 C76 O7 66.4(10)
O12 C71 C76 C75 67.1(10)
C72 C71 C76 C75 -52.2(11)
C74 C75 C76 O7 -62.4(11)
C74 C75 C76 C71 53.7(11)
O8 C81 C82 C83 -63.0(9)
C86 C81 C82 C83 53.6(10)
C81 C82 C83 C84 -56.4(11)
C82 C83 C84 C85 57.0(12)
C83 C84 C85 C86 -53.5(11)
C84 C85 C86 O9 -64.2(10)
C84 C85 C86 C81 52.5(11)
O8 C81 C86 O9 -173.5(6)
C82 C81 C86 O9 66.7(9)
O8 C81 C86 C85 66.6(9)
C82 C81 C86 C85 -53.2(10)
O10 C91 C92 C93 -64.9(12)
C96 C91 C92 C93 53.2(13)
C91 C92 C93 C94 -56.2(14)
C92 C93 C94 C95 58.3(14)
C93 C94 C95 C96 -57.4(13)
O10 C91 C96 O11 -170.9(7)
C92 C91 C96 O11 67.7(11)
O10 C91 C96 C95 69.1(11)
C92 C91 C96 C95 -52.3(12)
C94 C95 C96 O11 -65.8(12)
C94 C95 C96 C91 53.0(12)
C15 C14 O1 C17 4.1(16)
C13 C14 O1 C17 -175.6(10)
C18 C17 O1 C14 -179.6(13)
C25 C24 O2 C27 0.6(14)
C23 C24 O2 C27 178.6(9)
C28 C27 O2 C24 -171.1(9)
C35 C34 O3 C37 -4.9(13)
C33 C34 O3 C37 176.5(8)
C38 C37 O3 C34 -177.9(8)
C45 C44 O4 C47 4.0(19)
C43 C44 O4 C47 -177.3(13)
C48 C47 O4 C44 178.1(11)
C55 C54 O5 C57 6.9(13)
C53 C54 O5 C57 -173.2(8)
C58 C57 O5 C54 169.7(8)
C65 C64 O6 C67 174.5(8)
C63 C64 O6 C67 -4.4(13)
C68 C67 O6 C64 -176.5(7)
C71 C76 O7 P1 132.6(7)
C75 C76 O7 P1 -106.5(8)
C82 C81 O8 P2 -103.8(8)
C86 C81 O8 P2 135.0(6)
C85 C86 O9 P3 -104.9(8)
C81 C86 O9 P3 133.0(7)
C96 C91 O10 P4 135.7(8)
C92 C91 O10 P4 -101.9(10)
C91 C96 O11 P5 136.4(8)
C95 C96 O11 P5 -101.5(9)
C76 C71 O12 P6 133.0(7)
C72 C71 O12 P6 -105.1(9)
C76 O7 P1 C11 175.9(8)
C76 O7 P1 S2 60.7(8)
C76 O7 P1 S1 -72.5(8)
C12 C11 P1 O7 -104.5(9)
C16 C11 P1 O7 75.2(8)
C12 C11 P1 S2 12.8(9)
C16 C11 P1 S2 -167.6(7)
C12 C11 P1 S1 138.6(8)
C16 C11 P1 S1 -41.7(8)
C81 O8 P2 C21 175.3(7)
C81 O8 P2 S3 59.7(7)
C81 O8 P2 S4 -73.2(7)
C26 C21 P2 O8 -136.4(8)
C22 C21 P2 O8 47.5(8)
C26 C21 P2 S3 -19.5(9)
C22 C21 P2 S3 164.5(7)
C26 C21 P2 S4 107.3(7)
C22 C21 P2 S4 -68.8(8)
C86 O9 P3 C31 178.0(7)
C86 O9 P3 S6 64.6(7)
C86 O9 P3 S5 -68.0(7)
C32 C31 P3 O9 -15.2(8)
C36 C31 P3 O9 166.3(7)
C32 C31 P3 S6 102.0(7)
C36 C31 P3 S6 -76.6(8)
C32 C31 P3 S5 -133.2(7)
C36 C31 P3 S5 48.3(8)
C91 O10 P4 C41 176.5(9)
C91 O10 P4 S7 62.6(9)
C91 O10 P4 S8 -69.8(9)
C46 C41 P4 O10 137.9(9)
C42 C41 P4 O10 -45.3(12)
C46 C41 P4 S7 -105.9(9)
C42 C41 P4 S7 70.9(12)
C46 C41 P4 S8 20.3(10)
C42 C41 P4 S8 -162.9(11)
C96 O11 P5 C51 175.0(8)
C96 O11 P5 S10 58.8(8)
C96 O11 P5 S9 -74.5(8)
C56 C51 P5 O11 -104.2(8)
C52 C51 P5 O11 76.0(8)
C56 C51 P5 S10 12.9(8)
C52 C51 P5 S10 -166.9(6)
C56 C51 P5 S9 139.0(7)
C52 C51 P5 S9 -40.7(7)
C71 O12 P6 C61 -179.7(7)
C71 O12 P6 S11 66.0(7)
C71 O12 P6 S12 -67.3(8)
C62 C61 P6 O12 -162.7(8)
C66 C61 P6 O12 25.0(8)
C62 C61 P6 S11 -45.3(8)
C66 C61 P6 S11 142.3(7)
C62 C61 P6 S12 79.8(8)
C66 C61 P6 S12 -92.5(8)
O7 P1 S1 Au1 70.5(3)
C11 P1 S1 Au1 178.7(3)
S2 P1 S1 Au1 -60.24(17)
O7 P1 S2 Au2 -94.8(3)
C11 P1 S2 Au2 155.4(3)
S1 P1 S2 Au2 36.27(18)
O8 P2 S3 Au2 -92.0(3)
C21 P2 S3 Au2 159.0(3)
S4 P2 S3 Au2 38.52(17)
O8 P2 S4 Au1 68.4(3)
C21 P2 S4 Au1 175.6(3)
S3 P2 S4 Au1 -61.93(16)
O9 P3 S5 Au3 67.0(3)
C31 P3 S5 Au3 176.3(3)
S6 P3 S5 Au3 -63.98(17)
O9 P3 S6 Au4 -85.6(3)
C31 P3 S6 Au4 165.6(3)
S5 P3 S6 Au4 45.64(18)
O10 P4 S7 Au4 -84.9(3)
C41 P4 S7 Au4 166.5(4)
S8 P4 S7 Au4 45.63(19)
O10 P4 S8 Au3 65.3(3)
C41 P4 S8 Au3 174.3(4)
S7 P4 S8 Au3 -64.47(18)
O11 P5 S9 Au5 67.1(3)
C51 P5 S9 Au5 175.2(3)
S10 P5 S9 Au5 -63.26(17)
O11 P5 S10 Au6 -93.7(3)
C51 P5 S10 Au6 155.9(3)
S9 P5 S10 Au6 37.33(19)
O12 P6 S11 Au6 -87.5(3)
C61 P6 S11 Au6 162.6(3)
S12 P6 S11 Au6 44.05(19)
O12 P6 S12 Au5 67.5(3)
C61 P6 S12 Au5 176.7(3)
S11 P6 S12 Au5 -63.70(17)
P2 S4 Au1 Au2 43.46(11)
P2 S4 Au1 Au3 -107.19(11)
P2 S4 Au1 Au5 -165.22(10)
P1 S1 Au1 Au2 43.79(10)
P1 S1 Au1 Au3 -165.74(10)
P1 S1 Au1 Au5 -107.53(11)
P2 S3 Au2 S2 176.7(3)
P2 S3 Au2 Au1 -3.27(12)
P1 S2 Au2 S3 178.5(3)
P1 S2 Au2 Au1 -1.54(12)
S4 Au1 Au2 S3 -24.28(9)
S1 Au1 Au2 S3 154.72(8)
Au3 Au1 Au2 S3 53.11(7)
Au5 Au1 Au2 S3 -129.61(7)
S4 Au1 Au2 S2 155.71(9)
S1 Au1 Au2 S2 -25.28(9)
Au3 Au1 Au2 S2 -126.89(7)
Au5 Au1 Au2 S2 50.39(7)
P3 S5 Au3 Au4 41.31(11)
P3 S5 Au3 Au5 -168.01(10)
P3 S5 Au3 Au1 -109.45(11)
P4 S8 Au3 Au4 41.36(12)
P4 S8 Au3 Au5 -109.34(12)
P4 S8 Au3 Au1 -167.90(11)
S4 Au1 Au3 S5 153.40(8)
S1 Au1 Au3 S5 -24.93(8)
Au2 Au1 Au3 S5 74.86(7)
Au5 Au1 Au3 S5 -103.58(6)
S4 Au1 Au3 S8 -26.41(9)
S1 Au1 Au3 S8 155.26(9)
Au2 Au1 Au3 S8 -104.95(7)
Au5 Au1 Au3 S8 76.61(7)
S4 Au1 Au3 Au4 77.03(7)
S1 Au1 Au3 Au4 -101.30(6)
Au2 Au1 Au3 Au4 -1.51(5)
Au5 Au1 Au3 Au4 -179.96(3)
S4 Au1 Au3 Au5 -103.02(6)
S1 Au1 Au3 Au5 78.66(6)
Au2 Au1 Au3 Au5 178.45(3)
P3 S6 Au4 S7 171.9(4)
P3 S6 Au4 Au3 -9.78(12)
P4 S7 Au4 S6 169.0(4)
P4 S7 Au4 Au3 -9.28(13)
S5 Au3 Au4 S6 -19.14(9)
S8 Au3 Au4 S6 160.83(9)
Au5 Au3 Au4 S6 -124.69(7)
Au1 Au3 Au4 S6 55.23(7)
S5 Au3 Au4 S7 160.50(9)
S8 Au3 Au4 S7 -19.53(9)
Au5 Au3 Au4 S7 54.95(8)
Au1 Au3 Au4 S7 -125.13(8)
P5 S9 Au5 Au6 44.29(11)
P5 S9 Au5 Au3 -103.90(11)
P5 S9 Au5 Au1 -162.84(10)
P6 S12 Au5 Au6 42.55(11)
P6 S12 Au5 Au3 -168.73(10)
P6 S12 Au5 Au1 -110.78(11)
S5 Au3 Au5 S9 -24.89(9)
S8 Au3 Au5 S9 154.97(9)
Au4 Au3 Au5 S9 78.59(7)
Au1 Au3 Au5 S9 -101.36(6)
S5 Au3 Au5 S12 152.41(9)
S8 Au3 Au5 S12 -27.72(9)
Au4 Au3 Au5 S12 -104.10(7)
Au1 Au3 Au5 S12 75.95(6)
S5 Au3 Au5 Au6 -100.31(7)
S8 Au3 Au5 Au6 79.56(7)
Au4 Au3 Au5 Au6 3.18(5)
Au1 Au3 Au5 Au6 -176.77(3)
S5 Au3 Au5 Au1 76.47(6)
S8 Au3 Au5 Au1 -103.67(6)
Au4 Au3 Au5 Au1 179.96(3)
S4 Au1 Au5 S9 158.21(9)
S1 Au1 Au5 S9 -21.70(8)
Au2 Au1 Au5 S9 -98.87(7)
Au3 Au1 Au5 S9 79.56(6)
S4 Au1 Au5 S12 -26.90(9)
S1 Au1 Au5 S12 153.19(8)
Au2 Au1 Au5 S12 76.03(7)
Au3 Au1 Au5 S12 -105.55(6)
S4 Au1 Au5 Au6 -105.18(7)
S1 Au1 Au5 Au6 74.91(6)
Au2 Au1 Au5 Au6 -2.25(5)
Au3 Au1 Au5 Au6 176.17(3)
S4 Au1 Au5 Au3 78.66(6)
S1 Au1 Au5 Au3 -101.26(6)
Au2 Au1 Au5 Au3 -178.42(3)
P6 S11 Au6 S10 170.1(3)
P6 S11 Au6 Au5 -7.23(13)
P5 S10 Au6 S11 -179.2(3)
P5 S10 Au6 Au5 -1.93(13)
S9 Au5 Au6 S11 153.81(9)
S12 Au5 Au6 S11 -21.66(9)
Au3 Au5 Au6 S11 -131.41(7)
Au1 Au5 Au6 S11 54.71(8)
S9 Au5 Au6 S10 -25.53(9)
S12 Au5 Au6 S10 159.00(9)
Au3 Au5 Au6 S10 49.26(8)
Au1 Au5 Au6 S10 -124.63(8)
